data_1555555
loop_
_publ_author_name
'Lv, Leiyang'
'Li, Zhiping'

_publ_section_title
;
 Iron-Catalyzed Radical [2 + 2 + 2] Annulation of Benzene-Linked
 1,7-Enynes with Aldehydes: Fused Pyran Compounds.
;
_journal_issue 9
_journal_name_full 'Organic letters'
_journal_page_first 2264
_journal_page_last 2267
_journal_paper_doi 10.1021/acs.orglett.6b00902
_journal_volume 18
_journal_year 2016
_chemical_formula_moiety 'C33 H26 Cl N O5 S'
_chemical_formula_sum 'C33 H26 Cl N O5 S'
_chemical_formula_weight 584.06
_space_group_crystal_system monoclinic
_space_group_IT_number 14
_space_group_name_Hall '-P 2ybc'
_space_group_name_H-M_alt 'P 1 21/c 1'
_atom_sites_solution_hydrogens geom
_audit_creation_date 2015-11-15
_audit_creation_method
;
Olex2 1.2
(compiled 2015.09.30 svn.r3233 for OlexSys, GUI svn.r5103)
;
_cell_angle_alpha 90
_cell_angle_beta 107.704(13)
_cell_angle_gamma 90
_cell_formula_units_Z 4
_cell_length_a 10.2049(13)
_cell_length_b 23.693(2)
_cell_length_c 12.5597(16)
_cell_measurement_reflns_used 1743
_cell_measurement_temperature 180.01(10)
_cell_measurement_theta_max 26.3740
_cell_measurement_theta_min 3.4260
_cell_volume 2892.9(6)
_computing_cell_refinement
;
CrysAlisPro, Agilent Technologies,
Version 1.171.36.32 (release 02-08-2013 CrysAlis171 .NET)
(compiled Aug  2 2013,16:46:58)
;
_computing_data_collection
;
CrysAlisPro, Agilent Technologies,
Version 1.171.36.32 (release 02-08-2013 CrysAlis171 .NET)
(compiled Aug  2 2013,16:46:58)
;
_computing_data_reduction
;
CrysAlisPro, Agilent Technologies,
Version 1.171.36.32 (release 02-08-2013 CrysAlis171 .NET)
(compiled Aug  2 2013,16:46:58)
;
_computing_molecular_graphics 'Olex2 (Dolomanov et al., 2009)'
_computing_publication_material 'Olex2 (Dolomanov et al., 2009)'
_computing_structure_refinement 'ShelXL (Sheldrick, 2015)'
_computing_structure_solution
;
Superflip (Palatinus & Chapuis, 2007;Palatinus & van der Lee, 2008;
Palatinus et al., 2012)
;
_diffrn_ambient_temperature 180.01(10)
_diffrn_detector_area_resol_mean 10.3914
_diffrn_measured_fraction_theta_full 0.993
_diffrn_measured_fraction_theta_max 0.991
_diffrn_measurement_details
;
#__ type_ start__ end____ width___ exp.time_
  1 omega  -65.00   22.00   1.0000    2.0000
omega____ theta____ kappa____ phi______ frames
    -       10.7017  -38.0000  150.0000 87

#__ type_ start__ end____ width___ exp.time_
  2 omega  -30.00   52.00   1.0000    2.0000
omega____ theta____ kappa____ phi______ frames
    -       10.7017  -19.0000 -150.0000 82
;
_diffrn_measurement_device_type 'SuperNova, Dual, Cu at zero, Atlas'
_diffrn_measurement_method '\w scans'
_diffrn_orient_matrix_UB_11 -0.0385793000
_diffrn_orient_matrix_UB_12 0.0023634000
_diffrn_orient_matrix_UB_13 0.0381494000
_diffrn_orient_matrix_UB_21 0.0321455000
_diffrn_orient_matrix_UB_22 0.0262729000
_diffrn_orient_matrix_UB_23 0.0187061000
_diffrn_orient_matrix_UB_31 -0.0530071000
_diffrn_orient_matrix_UB_32 0.0141209000
_diffrn_orient_matrix_UB_33 -0.0413597000
_diffrn_radiation_monochromator mirror
_diffrn_radiation_type MoK\a
_diffrn_radiation_wavelength 0.71073
_diffrn_reflns_av_R_equivalents 0.0675
_diffrn_reflns_av_unetI/netI 0.0999
_diffrn_reflns_Laue_measured_fraction_full 0.993
_diffrn_reflns_Laue_measured_fraction_max 0.991
_diffrn_reflns_limit_h_max 12
_diffrn_reflns_limit_h_min -12
_diffrn_reflns_limit_k_max 28
_diffrn_reflns_limit_k_min -29
_diffrn_reflns_limit_l_max 9
_diffrn_reflns_limit_l_min -15
_diffrn_reflns_number 11234
_diffrn_reflns_point_group_measured_fraction_full 0.993
_diffrn_reflns_point_group_measured_fraction_max 0.991
_diffrn_reflns_theta_full 25.242
_diffrn_reflns_theta_max 26.022
_diffrn_reflns_theta_min 3.324
_diffrn_source 'SuperNova (Mo) X-ray Source'
_exptl_absorpt_coefficient_mu 0.247
_exptl_absorpt_correction_T_max 1.00000
_exptl_absorpt_correction_T_min 0.13271
_exptl_absorpt_correction_type multi-scan
_exptl_absorpt_process_details
;
CrysAlisPro, Agilent Technologies,
Version 1.171.36.32 (release 02-08-2013 CrysAlis171 .NET)
(compiled Aug  2 2013,16:46:58)
Empirical absorption correction using spherical harmonics,
 implemented in SCALE3 ABSPACK scaling algorithm.
;
_exptl_crystal_colour
;
;
_exptl_crystal_density_diffrn 1.341
_exptl_crystal_density_method 'not measured'
_exptl_crystal_description
;
;
_exptl_crystal_F_000 1216
_exptl_crystal_size_max 0.1
_exptl_crystal_size_mid 0.1
_exptl_crystal_size_min 0.05
_refine_diff_density_max 0.555
_refine_diff_density_min -0.585
_refine_diff_density_rms 0.079
_refine_ls_extinction_method none
_refine_ls_goodness_of_fit_ref 1.025
_refine_ls_hydrogen_treatment constr
_refine_ls_matrix_type full
_refine_ls_number_parameters 372
_refine_ls_number_reflns 5656
_refine_ls_number_restraints 0
_refine_ls_restrained_S_all 1.025
_refine_ls_R_factor_all 0.1260
_refine_ls_R_factor_gt 0.0721
_refine_ls_shift/su_max 0.002
_refine_ls_shift/su_mean 0.000
_refine_ls_structure_factor_coef Fsqd
_refine_ls_weighting_details 'w=1/[\s^2^(Fo^2^)+(0.0990P)^2^+0.0100P] where P=(Fo^2^+2Fc^2^)/3'
_refine_ls_weighting_scheme calc
_refine_ls_wR_factor_gt 0.1680
_refine_ls_wR_factor_ref 0.2180
_reflns_Friedel_coverage 0.000
_reflns_number_gt 3276
_reflns_number_total 5656
_reflns_threshold_expression 'I > 2\s(I)'
_cod_data_source_file ol6b00902_si_002.cif
_cod_data_source_block exp_6142
_cod_database_code 1555555
_shelxl_version_number 2014-3
_chemical_oxdiff_formula 'C33 H26 O2 Cl1 N1 S1'
_shelx_space_group_comment
;
The symmetry employed for this shelxl refinement is uniquely defined
by the following loop, which should always be used as a source of
symmetry information in preference to the above space-group names.
They are only intended as comments.
;
_shelx_estimated_absorpt_t_max 0.988
_shelx_estimated_absorpt_t_min 0.976
_reflns_odcompleteness_completeness 98.99
_reflns_odcompleteness_iscentric 1
_reflns_odcompleteness_theta 25.97
_olex2_refinement_description
;
1. Fixed Uiso
 At 1.2 times of:
  All C(H) groups, All C(H,H) groups
 At 1.5 times of:
  All C(H,H,H) groups
2.a Secondary CH2 refined with riding coordinates:
 C1(H1A,H1B)
2.b Aromatic/amide H refined with riding coordinates:
 C5(H5), C6(H6), C7(H7), C8(H8), C12(H12), C14(H14), C15(H15), C16(H16),
 C17(H17), C18(H18), C20(H20), C21(H21), C23(H23), C24(H24), C28(H28), C29(H29),
  C31(H31), C32(H32)
2.c Idealised Me refined as rotating group:
 C26(H26A,H26B,H26C), C33(H33A,H33B,H33C)
;
_olex2_submission_special_instructions 'No special instructions were received'

loop_
_space_group_symop_operation_xyz
'x, y, z'
'-x, y+1/2, -z+1/2'
'-x, -y, -z'
'x, -y-1/2, z-1/2'

loop_
_atom_site_label
_atom_site_type_symbol
_atom_site_fract_x
_atom_site_fract_y
_atom_site_fract_z
_atom_site_U_iso_or_equiv
_atom_site_adp_type
_atom_site_occupancy
_atom_site_site_symmetry_order
_atom_site_calc_flag
_atom_site_refinement_flags_posn
C1 C 0.7007(4) 0.54127(15) 0.5959(3) 0.0303(8) Uani 1 1 d .
H1A H 0.6596 0.5032 0.5801 0.036 Uiso 1 1 calc R
H1B H 0.6246 0.5690 0.5797 0.036 Uiso 1 1 calc R
C2 C 0.7836(4) 0.54501(13) 0.7203(3) 0.0272(8) Uani 1 1 d .
C3 C 0.8625(3) 0.60016(14) 0.7366(3) 0.0281(8) Uani 1 1 d .
C4 C 0.9591(4) 0.60217(13) 0.6702(3) 0.0271(8) Uani 1 1 d .
C5 C 1.0937(4) 0.62174(14) 0.7136(3) 0.0325(9) Uani 1 1 d .
H5 H 1.1212 0.6392 0.7851 0.039 Uiso 1 1 calc R
C6 C 1.1879(4) 0.61643(15) 0.6553(3) 0.0348(9) Uani 1 1 d .
H6 H 1.2781 0.6314 0.6850 0.042 Uiso 1 1 calc R
C7 C 1.1492(4) 0.58890(15) 0.5526(3) 0.0335(9) Uani 1 1 d .
H7 H 1.2143 0.5841 0.5129 0.040 Uiso 1 1 calc R
C8 C 1.0177(4) 0.56859(14) 0.5078(3) 0.0299(8) Uani 1 1 d .
H8 H 0.9926 0.5498 0.4377 0.036 Uiso 1 1 calc R
C9 C 0.9212(3) 0.57544(13) 0.5647(3) 0.0268(8) Uani 1 1 d .
C10 C 0.8432(4) 0.64065(15) 0.8035(3) 0.0290(8) Uani 1 1 d .
C11 C 0.6767(4) 0.58631(14) 0.8564(3) 0.0302(8) Uani 1 1 d .
C12 C 0.6877(4) 0.54445(14) 0.7894(3) 0.0304(8) Uani 1 1 d .
H12 H 0.6310 0.5122 0.7851 0.036 Uiso 1 1 calc R
C13 C 0.8990(4) 0.69868(14) 0.8136(3) 0.0307(8) Uani 1 1 d .
C14 C 0.9652(4) 0.72201(16) 0.9178(3) 0.0411(10) Uani 1 1 d .
H14 H 0.9771 0.7002 0.9835 0.049 Uiso 1 1 calc R
C15 C 1.0135(4) 0.77661(16) 0.9260(4) 0.0456(11) Uani 1 1 d .
H15 H 1.0583 0.7920 0.9977 0.055 Uiso 1 1 calc R
C16 C 0.9979(4) 0.80939(16) 0.8318(4) 0.0442(11) Uani 1 1 d .
H16 H 1.0317 0.8470 0.8381 0.053 Uiso 1 1 calc R
C17 C 0.9326(4) 0.78635(16) 0.7294(4) 0.0455(11) Uani 1 1 d .
H17 H 0.9205 0.8085 0.6640 0.055 Uiso 1 1 calc R
C18 C 0.8840(4) 0.73162(16) 0.7191(3) 0.0431(10) Uani 1 1 d .
H18 H 0.8400 0.7164 0.6471 0.052 Uiso 1 1 calc R
C19 C 0.5804(4) 0.58918(15) 0.9222(3) 0.0315(9) Uani 1 1 d .
C20 C 0.4553(4) 0.56101(16) 0.8856(3) 0.0365(9) Uani 1 1 d .
H20 H 0.4350 0.5385 0.8200 0.044 Uiso 1 1 calc R
C21 C 0.3603(4) 0.56527(16) 0.9430(3) 0.0405(10) Uani 1 1 d .
H21 H 0.2751 0.5458 0.9170 0.049 Uiso 1 1 calc R
C22 C 0.3888(4) 0.59758(17) 1.0377(3) 0.0404(10) Uani 1 1 d .
C23 C 0.5133(4) 0.62478(18) 1.0781(3) 0.0460(11) Uani 1 1 d .
H23 H 0.5339 0.6460 1.1453 0.055 Uiso 1 1 calc R
C24 C 0.6082(4) 0.62091(17) 1.0198(3) 0.0412(10) Uani 1 1 d .
H24 H 0.6935 0.6402 1.0468 0.049 Uiso 1 1 calc R
C25 C 0.8787(4) 0.49368(15) 0.7532(3) 0.0302(8) Uani 1 1 d .
C26 C 1.0686(4) 0.45534(17) 0.8908(4) 0.0460(11) Uani 1 1 d .
H26A H 1.0141 0.4222 0.8977 0.069 Uiso 1 1 calc GR
H26B H 1.1323 0.4649 0.9642 0.069 Uiso 1 1 calc GR
H26C H 1.1208 0.4469 0.8389 0.069 Uiso 1 1 calc GR
C27 C 0.5954(4) 0.62432(15) 0.3898(3) 0.0347(9) Uani 1 1 d .
C28 C 0.6545(4) 0.67638(17) 0.3848(3) 0.0449(11) Uani 1 1 d .
H28 H 0.7475 0.6790 0.3850 0.054 Uiso 1 1 calc R
C29 C 0.5767(5) 0.72454(18) 0.3795(4) 0.0537(12) Uani 1 1 d .
H29 H 0.6173 0.7603 0.3755 0.064 Uiso 1 1 calc R
C30 C 0.4399(4) 0.72232(17) 0.3797(4) 0.0500(12) Uani 1 1 d .
C31 C 0.3857(4) 0.66956(17) 0.3859(4) 0.0524(12) Uani 1 1 d .
H31 H 0.2933 0.6667 0.3871 0.063 Uiso 1 1 calc R
C32 C 0.4604(4) 0.62115(17) 0.3905(4) 0.0462(11) Uani 1 1 d .
H32 H 0.4196 0.5855 0.3941 0.055 Uiso 1 1 calc R
C33 C 0.3518(5) 0.77408(19) 0.3677(5) 0.0775(17) Uani 1 1 d .
H33A H 0.2728 0.7709 0.3001 0.116 Uiso 1 1 calc GR
H33B H 0.4060 0.8075 0.3620 0.116 Uiso 1 1 calc GR
H33C H 0.3192 0.7777 0.4332 0.116 Uiso 1 1 calc GR
Cl1 Cl 0.26639(13) 0.60534(5) 1.10658(11) 0.0633(4) Uani 1 1 d .
N1 N 0.7853(3) 0.55222(12) 0.5208(2) 0.0298(7) Uani 1 1 d .
O1 O 0.7571(3) 0.63457(10) 0.8702(2) 0.0356(6) Uani 1 1 d .
O2 O 0.9779(3) 0.50242(10) 0.8488(2) 0.0368(6) Uani 1 1 d .
O3 O 0.8623(3) 0.44991(10) 0.7028(2) 0.0379(7) Uani 1 1 d .
O4 O 0.5932(3) 0.51629(10) 0.3668(2) 0.0413(7) Uani 1 1 d .
O5 O 0.7773(3) 0.57089(12) 0.3226(2) 0.0436(7) Uani 1 1 d .
S1 S 0.68940(10) 0.56197(4) 0.39075(8) 0.0347(3) Uani 1 1 d .

loop_
_atom_site_aniso_label
_atom_site_aniso_U_11
_atom_site_aniso_U_22
_atom_site_aniso_U_33
_atom_site_aniso_U_23
_atom_site_aniso_U_13
_atom_site_aniso_U_12
C1 0.030(2) 0.0325(19) 0.0255(19) -0.0003(15) 0.0037(16) -0.0020(16)
C2 0.028(2) 0.0252(17) 0.0281(19) -0.0016(15) 0.0080(16) -0.0020(15)
C3 0.028(2) 0.0308(18) 0.0203(17) -0.0023(15) -0.0006(15) 0.0014(16)
C4 0.032(2) 0.0227(17) 0.0259(19) 0.0004(14) 0.0083(16) 0.0014(15)
C5 0.032(2) 0.0339(19) 0.0275(19) -0.0057(15) 0.0038(17) -0.0066(16)
C6 0.027(2) 0.036(2) 0.038(2) -0.0004(17) 0.0057(17) -0.0017(16)
C7 0.031(2) 0.035(2) 0.036(2) 0.0049(16) 0.0120(17) -0.0011(17)
C8 0.030(2) 0.0285(18) 0.0285(19) 0.0023(15) 0.0056(17) 0.0014(15)
C9 0.0250(19) 0.0253(17) 0.0266(18) 0.0015(14) 0.0024(15) 0.0022(15)
C10 0.027(2) 0.0329(19) 0.0254(19) -0.0024(16) 0.0049(15) -0.0021(16)
C11 0.030(2) 0.0314(19) 0.0269(19) 0.0027(16) 0.0055(16) -0.0020(16)
C12 0.029(2) 0.0291(18) 0.030(2) -0.0029(16) 0.0054(16) 0.0005(16)
C13 0.028(2) 0.0310(19) 0.034(2) -0.0046(16) 0.0109(16) -0.0008(16)
C14 0.050(3) 0.038(2) 0.037(2) -0.0064(18) 0.0140(19) -0.0041(19)
C15 0.049(3) 0.041(2) 0.045(3) -0.015(2) 0.011(2) -0.009(2)
C16 0.041(2) 0.032(2) 0.062(3) -0.011(2) 0.019(2) -0.0085(18)
C17 0.059(3) 0.030(2) 0.049(3) 0.0020(19) 0.019(2) -0.0017(19)
C18 0.053(3) 0.038(2) 0.036(2) -0.0018(18) 0.011(2) -0.0015(19)
C19 0.029(2) 0.036(2) 0.0287(19) 0.0013(16) 0.0061(16) 0.0034(17)
C20 0.039(2) 0.037(2) 0.033(2) -0.0019(16) 0.0109(18) -0.0009(17)
C21 0.036(2) 0.041(2) 0.047(3) 0.0010(19) 0.017(2) -0.0051(18)
C22 0.037(2) 0.054(2) 0.037(2) 0.0089(19) 0.0207(19) 0.006(2)
C23 0.047(3) 0.063(3) 0.029(2) -0.0077(19) 0.0121(19) 0.005(2)
C24 0.038(2) 0.053(2) 0.031(2) -0.0095(18) 0.0084(18) -0.0044(19)
C25 0.030(2) 0.032(2) 0.031(2) 0.0022(16) 0.0116(17) 0.0013(16)
C26 0.039(2) 0.048(2) 0.049(3) 0.013(2) 0.009(2) 0.012(2)
C27 0.037(2) 0.039(2) 0.0237(19) 0.0032(16) 0.0021(17) -0.0010(17)
C28 0.040(2) 0.047(2) 0.045(3) 0.0031(19) 0.009(2) -0.008(2)
C29 0.051(3) 0.038(2) 0.068(3) 0.009(2) 0.012(2) -0.005(2)
C30 0.046(3) 0.042(2) 0.054(3) 0.003(2) 0.004(2) 0.002(2)
C31 0.036(2) 0.041(2) 0.076(3) 0.010(2) 0.009(2) 0.006(2)
C32 0.037(2) 0.039(2) 0.059(3) 0.010(2) 0.009(2) -0.0037(19)
C33 0.061(3) 0.043(3) 0.117(5) 0.006(3) 0.011(3) 0.013(2)
Cl1 0.0652(8) 0.0758(8) 0.0656(8) 0.0032(6) 0.0449(6) 0.0027(6)
N1 0.0239(17) 0.0375(17) 0.0252(16) -0.0022(13) 0.0032(13) 0.0004(13)
O1 0.0412(15) 0.0357(14) 0.0331(14) -0.0093(11) 0.0161(12) -0.0079(12)
O2 0.0359(15) 0.0359(14) 0.0323(14) 0.0017(11) 0.0008(12) 0.0041(12)
O3 0.0471(17) 0.0292(13) 0.0392(15) -0.0057(11) 0.0156(13) -0.0007(12)
O4 0.0397(16) 0.0396(15) 0.0381(15) -0.0116(12) 0.0020(13) -0.0043(12)
O5 0.0348(15) 0.0690(19) 0.0270(14) 0.0015(13) 0.0092(12) 0.0038(13)
S1 0.0325(6) 0.0421(6) 0.0256(5) -0.0039(4) 0.0031(4) -0.0003(4)

loop_
_atom_type_symbol
_atom_type_description
_atom_type_scat_dispersion_real
_atom_type_scat_dispersion_imag
_atom_type_scat_source
C C 0.0033 0.0016 'International Tables Vol C Tables 4.2.6.8 and 6.1.1.4'
H H 0.0000 0.0000 'International Tables Vol C Tables 4.2.6.8 and 6.1.1.4'
Cl Cl 0.1484 0.1585 'International Tables Vol C Tables 4.2.6.8 and 6.1.1.4'
N N 0.0061 0.0033 'International Tables Vol C Tables 4.2.6.8 and 6.1.1.4'
O O 0.0106 0.0060 'International Tables Vol C Tables 4.2.6.8 and 6.1.1.4'
S S 0.1246 0.1234 'International Tables Vol C Tables 4.2.6.8 and 6.1.1.4'

loop_
_geom_angle_atom_site_label_1
_geom_angle_atom_site_label_2
_geom_angle_atom_site_label_3
_geom_angle
H1A C1 H1B 107.8
C2 C1 H1A 109.0
C2 C1 H1B 109.0
N1 C1 H1A 109.0
N1 C1 H1B 109.0
N1 C1 C2 113.0(3)
C3 C2 C1 107.0(3)
C3 C2 C25 112.4(3)
C12 C2 C1 109.6(3)
C12 C2 C3 110.2(3)
C12 C2 C25 108.0(3)
C25 C2 C1 109.7(3)
C4 C3 C2 111.8(3)
C10 C3 C2 122.2(3)
C10 C3 C4 126.0(3)
C5 C4 C3 122.6(3)
C5 C4 C9 118.2(3)
C9 C4 C3 118.5(3)
C4 C5 H5 119.2
C6 C5 C4 121.6(3)
C6 C5 H5 119.2
C5 C6 H6 120.4
C5 C6 C7 119.2(3)
C7 C6 H6 120.4
C6 C7 H7 119.7
C8 C7 C6 120.6(4)
C8 C7 H7 119.7
C7 C8 H8 119.8
C7 C8 C9 120.4(3)
C9 C8 H8 119.8
C4 C9 N1 119.3(3)
C8 C9 C4 119.9(3)
C8 C9 N1 120.7(3)
C3 C10 C13 126.7(3)
C3 C10 O1 123.2(3)
O1 C10 C13 109.9(3)
C12 C11 C19 126.3(3)
C12 C11 O1 122.3(3)
O1 C11 C19 111.3(3)
C2 C12 H12 118.0
C11 C12 C2 124.0(3)
C11 C12 H12 118.0
C14 C13 C10 120.9(3)
C18 C13 C10 120.7(3)
C18 C13 C14 118.4(3)
C13 C14 H14 119.9
C15 C14 C13 120.3(4)
C15 C14 H14 119.9
C14 C15 H15 119.4
C14 C15 C16 121.2(4)
C16 C15 H15 119.4
C15 C16 H16 120.8
C17 C16 C15 118.5(4)
C17 C16 H16 120.8
C16 C17 H17 119.3
C16 C17 C18 121.4(4)
C18 C17 H17 119.3
C13 C18 H18 119.8
C17 C18 C13 120.3(4)
C17 C18 H18 119.8
C20 C19 C11 119.8(3)
C20 C19 C24 118.1(4)
C24 C19 C11 122.0(3)
C19 C20 H20 119.5
C21 C20 C19 120.9(4)
C21 C20 H20 119.5
C20 C21 H21 120.0
C22 C21 C20 119.9(4)
C22 C21 H21 120.0
C21 C22 C23 120.6(4)
C21 C22 Cl1 119.9(3)
C23 C22 Cl1 119.5(3)
C22 C23 H23 120.3
C22 C23 C24 119.4(4)
C24 C23 H23 120.3
C19 C24 H24 119.5
C23 C24 C19 121.0(4)
C23 C24 H24 119.5
O2 C25 C2 111.5(3)
O3 C25 C2 124.6(3)
O3 C25 O2 123.8(3)
H26A C26 H26B 109.5
H26A C26 H26C 109.5
H26B C26 H26C 109.5
O2 C26 H26A 109.5
O2 C26 H26B 109.5
O2 C26 H26C 109.5
C28 C27 S1 120.3(3)
C32 C27 C28 119.9(4)
C32 C27 S1 119.8(3)
C27 C28 H28 120.4
C29 C28 C27 119.2(4)
C29 C28 H28 120.4
C28 C29 H29 119.0
C28 C29 C30 121.9(4)
C30 C29 H29 119.0
C29 C30 C33 122.5(4)
C31 C30 C29 116.9(4)
C31 C30 C33 120.6(4)
C30 C31 H31 118.9
C32 C31 C30 122.3(4)
C32 C31 H31 118.9
C27 C32 H32 120.1
C31 C32 C27 119.8(4)
C31 C32 H32 120.1
C30 C33 H33A 109.5
C30 C33 H33B 109.5
C30 C33 H33C 109.5
H33A C33 H33B 109.5
H33A C33 H33C 109.5
H33B C33 H33C 109.5
C1 N1 S1 111.8(2)
C9 N1 C1 120.2(3)
C9 N1 S1 122.7(2)
C11 O1 C10 117.8(3)
C25 O2 C26 115.9(3)
N1 S1 C27 106.43(16)
O4 S1 C27 107.20(17)
O4 S1 N1 105.41(15)
O4 S1 O5 120.07(17)
O5 S1 C27 108.17(18)
O5 S1 N1 108.79(15)

loop_
_geom_bond_atom_site_label_1
_geom_bond_atom_site_label_2
_geom_bond_distance
C1 H1A 0.9900
C1 H1B 0.9900
C1 C2 1.536(5)
C1 N1 1.483(5)
C2 C3 1.516(5)
C2 C12 1.492(5)
C2 C25 1.532(5)
C3 C4 1.473(5)
C3 C10 1.329(5)
C4 C5 1.394(5)
C4 C9 1.413(5)
C5 H5 0.9500
C5 C6 1.380(5)
C6 H6 0.9500
C6 C7 1.392(5)
C7 H7 0.9500
C7 C8 1.375(5)
C8 H8 0.9500
C8 C9 1.390(5)
C9 N1 1.436(4)
C10 C13 1.479(5)
C10 O1 1.394(4)
C11 C12 1.328(5)
C11 C19 1.465(5)
C11 O1 1.387(4)
C12 H12 0.9500
C13 C14 1.392(5)
C13 C18 1.389(5)
C14 H14 0.9500
C14 C15 1.377(5)
C15 H15 0.9500
C15 C16 1.383(6)
C16 H16 0.9500
C16 C17 1.370(6)
C17 H17 0.9500
C17 C18 1.380(5)
C18 H18 0.9500
C19 C20 1.389(5)
C19 C24 1.392(5)
C20 H20 0.9500
C20 C21 1.377(5)
C21 H21 0.9500
C21 C22 1.369(6)
C22 C23 1.377(6)
C22 Cl1 1.731(4)
C23 H23 0.9500
C23 C24 1.382(5)
C24 H24 0.9500
C25 O2 1.330(4)
C25 O3 1.200(4)
C26 H26A 0.9800
C26 H26B 0.9800
C26 H26C 0.9800
C26 O2 1.443(4)
C27 C28 1.383(5)
C27 C32 1.382(6)
C27 S1 1.759(4)
C28 H28 0.9500
C28 C29 1.380(6)
C29 H29 0.9500
C29 C30 1.398(6)
C30 C31 1.379(6)
C30 C33 1.500(6)
C31 H31 0.9500
C31 C32 1.369(5)
C32 H32 0.9500
C33 H33A 0.9800
C33 H33B 0.9800
C33 H33C 0.9800
N1 S1 1.645(3)
O4 S1 1.431(3)
O5 S1 1.431(3)
